data_7053572
loop_
_publ_author_name
'Deacon, Glen B.'
'Junk, Peter C.'
'Moxey, Graeme J.'

_publ_section_title
;
 Synthesis and structural characterisation of the heavier alkaline earth
 2,6-di-iso-propylphenolate complexes
;
_journal_issue 8
_journal_name_full 'New Journal of Chemistry'
_journal_page_first 1731
_journal_paper_doi 10.1039/c0nj00225a
_journal_volume 34
_journal_year 2010
_chemical_formula_moiety 'C32 H54 Ca O6'
_chemical_formula_sum 'C32 H54 Ca O6'
_chemical_formula_weight 574.83
_chemical_name_systematic
;
?
;
_space_group_IT_number 14
_symmetry_cell_setting monoclinic
_symmetry_space_group_name_Hall '-P 2yn'
_symmetry_space_group_name_H-M 'P 1 21/n 1'
_atom_sites_solution_hydrogens geom
_atom_sites_solution_primary direct
_atom_sites_solution_secondary difmap
_audit_creation_method SHELXL-97
_cell_angle_alpha 90.00
_cell_angle_beta 114.0310(10)
_cell_angle_gamma 90.00
_cell_formula_units_Z 4
_cell_length_a 17.3295(4)
_cell_length_b 11.5394(3)
_cell_length_c 18.6004(4)
_cell_measurement_temperature 123(2)
_cell_volume 3397.17(14)
_computing_cell_refinement 'Bruker SMART (Bruker)'
_computing_data_collection 'Bruker SMART (Bruker)'
_computing_data_reduction 'Bruker SAINT (Bruker)'
_computing_molecular_graphics 'X-Seed (Barbour, 1999)'
_computing_publication_material 'CIFTAB (Sheldrick, 1997)'
_computing_structure_refinement 'SHELXL-97 (Sheldrick, 1997)'
_computing_structure_solution 'SHELXS-97 (Sheldrick, 1990)'
_diffrn_ambient_temperature 123(2)
_diffrn_measured_fraction_theta_full 1.000
_diffrn_measured_fraction_theta_max 1.000
_diffrn_measurement_device_type 'Bruker X8 Apex II CCD'
_diffrn_measurement_method 'phi and omega scans'
_diffrn_radiation_monochromator graphite
_diffrn_radiation_source 'fine-focus sealed tube'
_diffrn_radiation_type MoK\a
_diffrn_radiation_wavelength 0.71073
_diffrn_reflns_av_R_equivalents 0.0279
_diffrn_reflns_av_sigmaI/netI 0.0182
_diffrn_reflns_limit_h_max 22
_diffrn_reflns_limit_h_min -22
_diffrn_reflns_limit_k_max 14
_diffrn_reflns_limit_k_min -14
_diffrn_reflns_limit_l_max 24
_diffrn_reflns_limit_l_min -24
_diffrn_reflns_number 51359
_diffrn_reflns_theta_full 27.50
_diffrn_reflns_theta_max 27.50
_diffrn_reflns_theta_min 1.35
_exptl_absorpt_coefficient_mu 0.222
_exptl_absorpt_correction_T_max 0.9674
_exptl_absorpt_correction_T_min 0.9611
_exptl_absorpt_correction_type multi-scan
_exptl_absorpt_process_details SADABS
_exptl_crystal_colour colourless
_exptl_crystal_density_diffrn 1.124
_exptl_crystal_density_method 'not measured'
_exptl_crystal_description block
_exptl_crystal_F_000 1256
_exptl_crystal_size_max 0.18
_exptl_crystal_size_mid 0.15
_exptl_crystal_size_min 0.15
_refine_diff_density_max 0.389
_refine_diff_density_min -0.322
_refine_diff_density_rms 0.048
_refine_ls_extinction_method none
_refine_ls_goodness_of_fit_ref 1.257
_refine_ls_hydrogen_treatment constr
_refine_ls_matrix_type full
_refine_ls_number_parameters 364
_refine_ls_number_reflns 7796
_refine_ls_number_restraints 0
_refine_ls_restrained_S_all 1.257
_refine_ls_R_factor_all 0.0583
_refine_ls_R_factor_gt 0.0566
_refine_ls_shift/su_max 0.000
_refine_ls_shift/su_mean 0.000
_refine_ls_structure_factor_coef Fsqd
_refine_ls_weighting_details 'calc w=1/[\s^2^(Fo^2^)+(0.0270P)^2^+2.7984P] where P=(Fo^2^+2Fc^2^)/3'
_refine_ls_weighting_scheme calc
_refine_ls_wR_factor_gt 0.1185
_refine_ls_wR_factor_ref 0.1198
_reflns_number_gt 7584
_reflns_number_total 7796
_reflns_threshold_expression >2sigma(I)
_cod_data_source_file c0nj00225a.txt
_cod_data_source_block compound1
_cod_depositor_comments
;
The following automatic conversions were performed:

'_exptl_absorpt_correction_type' value 'Multi-scan' changed to
'multi-scan' according to
/home/saulius/struct/CIF-dictionaries/cif_core.dic dictionary named
'cif_core.dic' version 2.4.2 from 2011-04-26.

Automatic conversion script
Id: cif_fix_values 1891 2012-01-12 08:04:46Z andrius 
;
_cod_original_sg_symbol_H-M P21/n
_cod_database_code 7053572

loop_
_symmetry_equiv_pos_as_xyz
'x, y, z'
'-x+1/2, y+1/2, -z+1/2'
'-x, -y, -z'
'x-1/2, -y-1/2, z-1/2'

loop_
_atom_site_label
_atom_site_type_symbol
_atom_site_fract_x
_atom_site_fract_y
_atom_site_fract_z
_atom_site_U_iso_or_equiv
_atom_site_adp_type
_atom_site_occupancy
_atom_site_symmetry_multiplicity
_atom_site_calc_flag
_atom_site_refinement_flags
Ca1 Ca 0.49612(2) 0.05264(3) 0.743020(19) 0.01782(9) Uani 1 1 d .
O1 O 0.45342(9) 0.13283(11) 0.82357(8) 0.0281(3) Uani 1 1 d .
C1 C 0.41175(12) 0.18490(17) 0.85919(10) 0.0265(4) Uani 1 1 d .
O2 O 0.57694(8) 0.15897(12) 0.70605(8) 0.0270(3) Uani 1 1 d .
C2 C 0.34563(13) 0.1265(2) 0.87066(12) 0.0363(5) Uani 1 1 d .
O3 O 0.35979(8) 0.08718(12) 0.63700(8) 0.0284(3) Uani 1 1 d .
C3 C 0.30389(17) 0.1839(3) 0.90972(15) 0.0581(8) Uani 1 1 d .
H1 H 0.2599 0.1452 0.9181 0.070 Uiso 1 1 calc R
O4 O 0.46875(10) -0.06621(12) 0.62525(8) 0.0324(3) Uani 1 1 d .
C4 C 0.3245(2) 0.2957(3) 0.93680(16) 0.0692(11) Uani 1 1 d .
H2 H 0.2953 0.3330 0.9639 0.083 Uiso 1 1 calc R
O5 O 0.61854(9) -0.03874(13) 0.83984(8) 0.0356(3) Uani 1 1 d .
C5 C 0.3878(2) 0.3535(2) 0.92440(13) 0.0547(8) Uani 1 1 d .
H3 H 0.4016 0.4306 0.9431 0.066 Uiso 1 1 calc R
O6 O 0.46711(10) -0.14206(12) 0.77919(9) 0.0372(4) Uani 1 1 d .
C6 C 0.43188(14) 0.30153(18) 0.88527(11) 0.0329(5) Uani 1 1 d .
C7 C 0.32601(14) 0.0026(2) 0.84295(15) 0.0442(6) Uani 1 1 d .
H4 H 0.3458 -0.0082 0.7998 0.053 Uiso 1 1 calc R
C8 C 0.37634(19) -0.0814(2) 0.90821(16) 0.0550(7) Uani 1 1 d .
H5 H 0.4366 -0.0623 0.9280 0.082 Uiso 1 1 calc R
H6 H 0.3673 -0.1607 0.8875 0.082 Uiso 1 1 calc R
H7 H 0.3576 -0.0754 0.9512 0.082 Uiso 1 1 calc R
C9 C 0.2323(2) -0.0278(4) 0.8084(3) 0.1061(16) Uani 1 1 d .
H8 H 0.2244 -0.1065 0.7868 0.159 Uiso 1 1 calc R
H9 H 0.2012 0.0272 0.7665 0.159 Uiso 1 1 calc R
H10 H 0.2112 -0.0236 0.8498 0.159 Uiso 1 1 calc R
C10 C 0.50268(15) 0.35975(17) 0.87201(13) 0.0399(5) Uani 1 1 d .
H11 H 0.5010 0.3305 0.8208 0.048 Uiso 1 1 calc R
C11 C 0.58789(17) 0.3249(2) 0.93580(18) 0.0606(8) Uani 1 1 d .
H12 H 0.5924 0.3541 0.9868 0.091 Uiso 1 1 calc R
H13 H 0.6333 0.3580 0.9238 0.091 Uiso 1 1 calc R
H14 H 0.5927 0.2402 0.9378 0.091 Uiso 1 1 calc R
C12 C 0.4962(2) 0.4919(2) 0.86617(16) 0.0611(8) Uani 1 1 d .
H15 H 0.4407 0.5139 0.8262 0.092 Uiso 1 1 calc R
H16 H 0.5405 0.5222 0.8514 0.092 Uiso 1 1 calc R
H17 H 0.5033 0.5241 0.9172 0.092 Uiso 1 1 calc R
C13 C 0.59903(12) 0.20114(17) 0.65167(11) 0.0269(4) Uani 1 1 d .
C14 C 0.54743(13) 0.28412(18) 0.59675(12) 0.0322(4) Uani 1 1 d .
C15 C 0.57273(18) 0.3265(2) 0.53949(14) 0.0464(6) Uani 1 1 d .
H18 H 0.5385 0.3823 0.5028 0.056 Uiso 1 1 calc R
C16 C 0.64656(19) 0.2893(2) 0.53471(15) 0.0548(8) Uani 1 1 d .
H19 H 0.6624 0.3188 0.4950 0.066 Uiso 1 1 calc R
C17 C 0.69647(16) 0.2093(2) 0.58795(15) 0.0472(6) Uani 1 1 d .
H20 H 0.7473 0.1846 0.5848 0.057 Uiso 1 1 calc R
C18 C 0.67485(13) 0.1633(2) 0.64635(12) 0.0342(5) Uani 1 1 d .
C19 C 0.46883(13) 0.32886(18) 0.60428(12) 0.0340(5) Uani 1 1 d .
H21 H 0.4509 0.2683 0.6328 0.041 Uiso 1 1 calc R
C20 C 0.48833(15) 0.4385(2) 0.65438(14) 0.0443(5) Uani 1 1 d .
H22 H 0.5342 0.4228 0.7058 0.066 Uiso 1 1 calc R
H23 H 0.4378 0.4627 0.6617 0.066 Uiso 1 1 calc R
H24 H 0.5055 0.5003 0.6278 0.066 Uiso 1 1 calc R
C21 C 0.39427(16) 0.3498(2) 0.52542(15) 0.0510(6) Uani 1 1 d .
H25 H 0.4081 0.4130 0.4975 0.076 Uiso 1 1 calc R
H26 H 0.3443 0.3708 0.5346 0.076 Uiso 1 1 calc R
H27 H 0.3827 0.2791 0.4936 0.076 Uiso 1 1 calc R
C22 C 0.73165(13) 0.0786(2) 0.70675(13) 0.0399(5) Uani 1 1 d .
H28 H 0.6962 0.0370 0.7295 0.048 Uiso 1 1 calc R
C23 C 0.80089(15) 0.1435(3) 0.77424(17) 0.0603(8) Uani 1 1 d .
H29 H 0.8382 0.1829 0.7542 0.090 Uiso 1 1 calc R
H30 H 0.8338 0.0882 0.8153 0.090 Uiso 1 1 calc R
H31 H 0.7749 0.2007 0.7964 0.090 Uiso 1 1 calc R
C24 C 0.77197(17) -0.0135(3) 0.67327(18) 0.0614(8) Uani 1 1 d .
H32 H 0.7275 -0.0562 0.6311 0.092 Uiso 1 1 calc R
H33 H 0.8052 -0.0673 0.7152 0.092 Uiso 1 1 calc R
H34 H 0.8089 0.0244 0.6521 0.092 Uiso 1 1 calc R
C25 C 0.28713(14) 0.1348(2) 0.64355(14) 0.0440(6) Uani 1 1 d .
H35 H 0.2624 0.1947 0.6033 0.066 Uiso 1 1 calc R
H36 H 0.3035 0.1692 0.6959 0.066 Uiso 1 1 calc R
H37 H 0.2455 0.0734 0.6360 0.066 Uiso 1 1 calc R
C26 C 0.34042(13) 0.0344(2) 0.56217(11) 0.0359(5) Uani 1 1 d .
H38 H 0.3086 0.0893 0.5194 0.043 Uiso 1 1 calc R
H39 H 0.3051 -0.0354 0.5564 0.043 Uiso 1 1 calc R
C27 C 0.42159(13) 0.00154(19) 0.55723(11) 0.0327(4) Uani 1 1 d .
H40 H 0.4102 -0.0439 0.5088 0.039 Uiso 1 1 calc R
H41 H 0.4537 0.0719 0.5559 0.039 Uiso 1 1 calc R
C28 C 0.54238(16) -0.1157(2) 0.62076(14) 0.0442(6) Uani 1 1 d .
H42 H 0.5253 -0.1703 0.5766 0.066 Uiso 1 1 calc R
H43 H 0.5753 -0.1568 0.6699 0.066 Uiso 1 1 calc R
H44 H 0.5769 -0.0540 0.6127 0.066 Uiso 1 1 calc R
C29 C 0.68810(15) 0.0337(3) 0.88566(14) 0.0489(6) Uani 1 1 d .
H45 H 0.6790 0.0647 0.9307 0.073 Uiso 1 1 calc R
H46 H 0.6926 0.0979 0.8531 0.073 Uiso 1 1 calc R
H47 H 0.7404 -0.0118 0.9047 0.073 Uiso 1 1 calc R
C30 C 0.59840(17) -0.1187(2) 0.88779(14) 0.0498(6) Uani 1 1 d .
H48 H 0.5739 -0.0771 0.9201 0.060 Uiso 1 1 calc R
H49 H 0.6501 -0.1593 0.9236 0.060 Uiso 1 1 calc R
C31 C 0.53665(18) -0.2034(2) 0.83575(16) 0.0504(7) Uani 1 1 d .
H50 H 0.5637 -0.2521 0.8087 0.061 Uiso 1 1 calc R
H51 H 0.5167 -0.2547 0.8673 0.061 Uiso 1 1 calc R
C32 C 0.4006(2) -0.2166(2) 0.73102(17) 0.0636(9) Uani 1 1 d .
H52 H 0.4212 -0.2674 0.7004 0.095 Uiso 1 1 calc R
H53 H 0.3534 -0.1698 0.6951 0.095 Uiso 1 1 calc R
H54 H 0.3814 -0.2637 0.7644 0.095 Uiso 1 1 calc R

loop_
_atom_site_aniso_label
_atom_site_aniso_U_11
_atom_site_aniso_U_22
_atom_site_aniso_U_33
_atom_site_aniso_U_23
_atom_site_aniso_U_13
_atom_site_aniso_U_12
Ca1 0.02011(16) 0.01645(16) 0.01630(15) 0.00066(12) 0.00680(12) 0.00105(13)
O1 0.0365(7) 0.0221(6) 0.0342(7) -0.0065(5) 0.0233(6) -0.0046(6)
C1 0.0316(10) 0.0306(10) 0.0187(8) 0.0049(7) 0.0117(7) 0.0078(8)
O2 0.0229(6) 0.0333(7) 0.0274(7) 0.0059(6) 0.0127(5) 0.0001(5)
C2 0.0299(10) 0.0516(13) 0.0304(10) 0.0177(9) 0.0155(8) 0.0114(9)
O3 0.0236(6) 0.0308(7) 0.0254(6) 0.0003(5) 0.0046(5) -0.0012(5)
C3 0.0492(15) 0.092(2) 0.0491(14) 0.0372(15) 0.0361(13) 0.0386(15)
O4 0.0472(8) 0.0264(7) 0.0252(7) -0.0019(5) 0.0165(6) 0.0010(6)
C4 0.089(2) 0.093(2) 0.0437(14) 0.0296(15) 0.0453(15) 0.070(2)
O5 0.0337(7) 0.0413(8) 0.0278(7) 0.0093(6) 0.0084(6) 0.0108(6)
C5 0.088(2) 0.0490(15) 0.0255(10) 0.0078(10) 0.0214(12) 0.0449(14)
O6 0.0569(10) 0.0190(7) 0.0334(8) 0.0009(6) 0.0160(7) -0.0065(6)
C6 0.0469(12) 0.0285(10) 0.0179(8) 0.0025(7) 0.0076(8) 0.0165(9)
C7 0.0314(11) 0.0544(14) 0.0490(13) 0.0178(11) 0.0187(10) -0.0085(10)
C8 0.0714(18) 0.0533(16) 0.0485(14) 0.0156(12) 0.0330(14) 0.0113(14)
C9 0.0406(17) 0.090(3) 0.170(4) 0.038(3) 0.026(2) -0.0154(18)
C10 0.0534(14) 0.0180(9) 0.0368(11) -0.0027(8) 0.0065(10) -0.0008(9)
C11 0.0529(16) 0.0348(13) 0.0736(19) 0.0102(13) 0.0045(14) -0.0016(12)
C12 0.084(2) 0.0199(11) 0.0512(15) -0.0003(10) -0.0014(14) 0.0018(12)
C13 0.0258(9) 0.0309(10) 0.0254(9) -0.0048(7) 0.0117(7) -0.0124(8)
C14 0.0381(11) 0.0283(10) 0.0293(10) -0.0003(8) 0.0130(8) -0.0160(8)
C15 0.0694(17) 0.0364(12) 0.0353(11) 0.0014(9) 0.0233(12) -0.0253(12)
C16 0.0779(19) 0.0595(16) 0.0471(14) -0.0163(13) 0.0459(14) -0.0402(15)
C17 0.0495(14) 0.0565(15) 0.0505(14) -0.0231(12) 0.0358(12) -0.0293(12)
C18 0.0291(10) 0.0423(12) 0.0348(10) -0.0168(9) 0.0166(9) -0.0174(9)
C19 0.0343(10) 0.0275(10) 0.0355(11) 0.0114(8) 0.0092(9) -0.0056(8)
C20 0.0411(12) 0.0478(14) 0.0412(12) -0.0045(11) 0.0139(10) -0.0039(11)
C21 0.0497(14) 0.0375(13) 0.0452(13) 0.0061(10) -0.0016(11) -0.0038(11)
C22 0.0213(9) 0.0574(15) 0.0401(12) -0.0181(10) 0.0115(9) -0.0036(9)
C23 0.0291(12) 0.091(2) 0.0545(16) -0.0297(15) 0.0108(11) -0.0153(13)
C24 0.0387(13) 0.085(2) 0.0604(17) -0.0259(16) 0.0199(12) 0.0096(14)
C25 0.0275(10) 0.0534(14) 0.0447(13) 0.0052(11) 0.0082(9) 0.0089(10)
C26 0.0345(11) 0.0403(12) 0.0230(9) -0.0005(8) 0.0015(8) -0.0129(9)
C27 0.0426(11) 0.0330(10) 0.0186(8) -0.0027(8) 0.0085(8) -0.0120(9)
C28 0.0584(15) 0.0409(13) 0.0395(12) -0.0081(10) 0.0263(11) 0.0083(11)
C29 0.0335(11) 0.0699(18) 0.0324(11) 0.0000(11) 0.0024(9) 0.0046(11)
C30 0.0525(14) 0.0578(16) 0.0375(12) 0.0268(12) 0.0168(11) 0.0204(12)
C31 0.0784(19) 0.0247(11) 0.0600(15) 0.0196(11) 0.0402(15) 0.0194(11)
C32 0.098(2) 0.0427(15) 0.0522(15) -0.0133(12) 0.0322(16) -0.0418(15)

loop_
_atom_type_symbol
_atom_type_description
_atom_type_scat_dispersion_real
_atom_type_scat_dispersion_imag
_atom_type_scat_source
C C 0.0033 0.0016 'International Tables Vol C Tables 4.2.6.8 and 6.1.1.4'
H H 0.0000 0.0000 'International Tables Vol C Tables 4.2.6.8 and 6.1.1.4'
O O 0.0106 0.0060 'International Tables Vol C Tables 4.2.6.8 and 6.1.1.4'
Ca Ca 0.2262 0.3064 'International Tables Vol C Tables 4.2.6.8 and 6.1.1.4'

loop_
_geom_angle_atom_site_label_1
_geom_angle_atom_site_label_2
_geom_angle_atom_site_label_3
_geom_angle
O1 Ca1 O2 115.45(5)
O1 Ca1 O5 96.73(5)
O2 Ca1 O5 89.93(5)
O1 Ca1 O3 89.89(5)
O2 Ca1 O3 100.99(5)
O5 Ca1 O3 163.38(5)
O1 Ca1 O6 92.07(5)
O2 Ca1 O6 146.45(5)
O5 Ca1 O6 66.98(5)
O3 Ca1 O6 97.66(5)
O1 Ca1 O4 150.51(5)
O2 Ca1 O4 87.04(5)
O5 Ca1 O4 102.38(5)
O3 Ca1 O4 66.14(5)
O6 Ca1 O4 75.36(5)
C1 O1 Ca1 167.37(13)
O1 C1 C2 120.29(19)
O1 C1 C6 119.81(18)
C2 C1 C6 119.89(19)
C13 O2 Ca1 151.77(12)
C3 C2 C1 118.5(2)
C3 C2 C7 122.6(2)
C1 C2 C7 118.80(19)
C25 O3 C26 112.52(16)
C25 O3 Ca1 126.79(13)
C26 O3 Ca1 119.25(12)
C4 C3 C2 121.8(3)
C4 C3 H1 119.1
C2 C3 H1 119.1
C27 O4 C28 111.67(16)
C27 O4 Ca1 108.48(11)
C28 O4 Ca1 114.91(13)
C3 C4 C5 119.7(2)
C3 C4 H2 120.1
C5 C4 H2 120.1
C30 O5 C29 111.61(18)
C30 O5 Ca1 112.86(13)
C29 O5 Ca1 117.68(14)
C4 C5 C6 121.6(3)
C4 C5 H3 119.2
C6 C5 H3 119.2
C31 O6 C32 112.9(2)
C31 O6 Ca1 116.84(14)
C32 O6 Ca1 125.69(15)
C5 C6 C1 118.4(2)
C5 C6 C10 123.6(2)
C1 C6 C10 117.96(18)
C2 C7 C8 110.8(2)
C2 C7 C9 114.5(3)
C8 C7 C9 110.9(2)
C2 C7 H4 106.8
C8 C7 H4 106.8
C9 C7 H4 106.8
C7 C8 H5 109.5
C7 C8 H6 109.5
H5 C8 H6 109.5
C7 C8 H7 109.5
H5 C8 H7 109.5
H6 C8 H7 109.5
C7 C9 H8 109.5
C7 C9 H9 109.5
H8 C9 H9 109.5
C7 C9 H10 109.5
H8 C9 H10 109.5
H9 C9 H10 109.5
C6 C10 C11 110.5(2)
C6 C10 C12 114.5(2)
C11 C10 C12 109.8(2)
C6 C10 H11 107.2
C11 C10 H11 107.2
C12 C10 H11 107.2
C10 C11 H12 109.5
C10 C11 H13 109.5
H12 C11 H13 109.5
C10 C11 H14 109.5
H12 C11 H14 109.5
H13 C11 H14 109.5
C10 C12 H15 109.5
C10 C12 H16 109.5
H15 C12 H16 109.5
C10 C12 H17 109.5
H15 C12 H17 109.5
H16 C12 H17 109.5
O2 C13 C14 120.58(18)
O2 C13 C18 120.42(19)
C14 C13 C18 119.00(18)
C15 C14 C13 119.0(2)
C15 C14 C19 121.7(2)
C13 C14 C19 119.32(17)
C16 C15 C14 121.7(2)
C16 C15 H18 119.1
C14 C15 H18 119.1
C17 C16 C15 119.3(2)
C17 C16 H19 120.4
C15 C16 H19 120.4
C16 C17 C18 122.0(2)
C16 C17 H20 119.0
C18 C17 H20 119.0
C17 C18 C13 119.1(2)
C17 C18 C22 121.8(2)
C13 C18 C22 119.07(18)
C14 C19 C20 110.80(17)
C14 C19 C21 113.9(2)
C20 C19 C21 110.21(19)
C14 C19 H21 107.2
C20 C19 H21 107.2
C21 C19 H21 107.2
C19 C20 H22 109.5
C19 C20 H23 109.5
H22 C20 H23 109.5
C19 C20 H24 109.5
H22 C20 H24 109.5
H23 C20 H24 109.5
C19 C21 H25 109.5
C19 C21 H26 109.5
H25 C21 H26 109.5
C19 C21 H27 109.5
H25 C21 H27 109.5
H26 C21 H27 109.5
C18 C22 C23 110.4(2)
C18 C22 C24 114.3(2)
C23 C22 C24 109.65(19)
C18 C22 H28 107.4
C23 C22 H28 107.4
C24 C22 H28 107.4
C22 C23 H29 109.5
C22 C23 H30 109.5
H29 C23 H30 109.5
C22 C23 H31 109.5
H29 C23 H31 109.5
H30 C23 H31 109.5
C22 C24 H32 109.5
C22 C24 H33 109.5
H32 C24 H33 109.5
C22 C24 H34 109.5
H32 C24 H34 109.5
H33 C24 H34 109.5
O3 C25 H35 109.5
O3 C25 H36 109.5
H35 C25 H36 109.5
O3 C25 H37 109.5
H35 C25 H37 109.5
H36 C25 H37 109.5
O3 C26 C27 108.32(15)
O3 C26 H38 110.0
C27 C26 H38 110.0
O3 C26 H39 110.0
C27 C26 H39 110.0
H38 C26 H39 108.4
O4 C27 C26 107.32(16)
O4 C27 H40 110.3
C26 C27 H40 110.3
O4 C27 H41 110.3
C26 C27 H41 110.3
H40 C27 H41 108.5
O4 C28 H42 109.5
O4 C28 H43 109.5
H42 C28 H43 109.5
O4 C28 H44 109.5
H42 C28 H44 109.5
H43 C28 H44 109.5
O5 C29 H45 109.5
O5 C29 H46 109.5
H45 C29 H46 109.5
O5 C29 H47 109.5
H45 C29 H47 109.5
H46 C29 H47 109.5
O5 C30 C31 108.36(19)
O5 C30 H48 110.0
C31 C30 H48 110.0
O5 C30 H49 110.0
C31 C30 H49 110.0
H48 C30 H49 108.4
O6 C31 C30 108.85(18)
O6 C31 H50 109.9
C30 C31 H50 109.9
O6 C31 H51 109.9
C30 C31 H51 109.9
H50 C31 H51 108.3
O6 C32 H52 109.5
O6 C32 H53 109.5
H52 C32 H53 109.5
O6 C32 H54 109.5
H52 C32 H54 109.5
H53 C32 H54 109.5

loop_
_geom_bond_atom_site_label_1
_geom_bond_atom_site_label_2
_geom_bond_distance
Ca1 O1 2.1334(13)
Ca1 O2 2.1736(13)
Ca1 O5 2.3967(14)
Ca1 O3 2.4155(13)
Ca1 O6 2.4553(14)
Ca1 O4 2.4613(14)
O1 C1 1.308(2)
C1 C2 1.418(3)
C1 C6 1.425(3)
O2 C13 1.312(2)
C2 C3 1.385(3)
C2 C7 1.511(4)
O3 C25 1.424(3)
O3 C26 1.429(2)
C3 C4 1.378(5)
C3 H1 0.9500
O4 C27 1.427(2)
O4 C28 1.431(3)
C4 C5 1.381(5)
C4 H2 0.9500
O5 C30 1.422(3)
O5 C29 1.429(3)
C5 C6 1.387(3)
C5 H3 0.9500
O6 C31 1.424(3)
O6 C32 1.425(3)
C6 C10 1.505(3)
C7 C8 1.520(3)
C7 C9 1.524(4)
C7 H4 1.0000
C8 H5 0.9800
C8 H6 0.9800
C8 H7 0.9800
C9 H8 0.9800
C9 H9 0.9800
C9 H10 0.9800
C10 C11 1.524(3)
C10 C12 1.529(3)
C10 H11 1.0000
C11 H12 0.9800
C11 H13 0.9800
C11 H14 0.9800
C12 H15 0.9800
C12 H16 0.9800
C12 H17 0.9800
C13 C14 1.420(3)
C13 C18 1.426(3)
C14 C15 1.395(3)
C14 C19 1.516(3)
C15 C16 1.386(4)
C15 H18 0.9500
C16 C17 1.372(4)
C16 H19 0.9500
C17 C18 1.391(3)
C17 H20 0.9500
C18 C22 1.512(3)
C19 C20 1.525(3)
C19 C21 1.528(3)
C19 H21 1.0000
C20 H22 0.9800
C20 H23 0.9800
C20 H24 0.9800
C21 H25 0.9800
C21 H26 0.9800
C21 H27 0.9800
C22 C23 1.533(3)
C22 C24 1.536(3)
C22 H28 1.0000
C23 H29 0.9800
C23 H30 0.9800
C23 H31 0.9800
C24 H32 0.9800
C24 H33 0.9800
C24 H34 0.9800
C25 H35 0.9800
C25 H36 0.9800
C25 H37 0.9800
C26 C27 1.495(3)
C26 H38 0.9900
C26 H39 0.9900
C27 H40 0.9900
C27 H41 0.9900
C28 H42 0.9800
C28 H43 0.9800
C28 H44 0.9800
C29 H45 0.9800
C29 H46 0.9800
C29 H47 0.9800
C30 C31 1.482(4)
C30 H48 0.9900
C30 H49 0.9900
C31 H50 0.9900
C31 H51 0.9900
C32 H52 0.9800
C32 H53 0.9800
C32 H54 0.9800
